data_7157407
loop_
_publ_author_name
'Wang, Zexu'
'Zeng, Yiping'
'Wu, Xiaofan'
'Li, Zihan'
'Tao, Yuan'
'Yu, Xiaomin'
'Huang, Zedu'
'Chen, Fener'

_publ_section_title
;
 Access to chiral \a-substituted-\b-hydroxy arylphosphonates enabled by
 biocatalytic dynamic reductive kinetic resolution.
;
_journal_issue 14
_journal_name_full 'Organic &amp; biomolecular chemistry'
_journal_page_first 2672
_journal_page_last 2677
_journal_paper_doi 10.1039/d0ob00379d
_journal_volume 18
_journal_year 2020
_chemical_formula_sum 'C10 H13 Br Cl O4 P'
_chemical_formula_weight 343.53
_space_group_crystal_system monoclinic
_space_group_IT_number 14
_space_group_name_Hall '-P 2yn'
_space_group_name_H-M_alt 'P 1 21/n 1'
_atom_sites_solution_hydrogens mixed
_audit_creation_method SHELXL-2016/6
_audit_update_record
;
2020-01-02 deposited with the CCDC.	2020-03-16 downloaded from the CCDC.
;
_cell_angle_alpha 90
_cell_angle_beta 102.801(3)
_cell_angle_gamma 90
_cell_formula_units_Z 4
_cell_length_a 8.7086(8)
_cell_length_b 9.0359(7)
_cell_length_c 17.1804(16)
_cell_measurement_reflns_used 1229
_cell_measurement_temperature 173(2)
_cell_measurement_theta_max 30.84
_cell_measurement_theta_min 4.41
_cell_volume 1318.3(2)
_computing_cell_refinement 'Bruker SAINT'
_computing_data_collection 'Bruker APEX2'
_computing_data_reduction 'Bruker SAINT'
_computing_molecular_graphics 'Bruker SHELXTL'
_computing_publication_material 'Bruker SHELXTL'
_computing_structure_refinement 'SHELXL-2016/6 (Sheldrick, 2016)'
_computing_structure_solution 'SHELXT 2014/5 (Sheldrick, 2014)'
_diffrn_ambient_temperature 173(2)
_diffrn_measured_fraction_theta_full 0.998
_diffrn_measured_fraction_theta_max 0.999
_diffrn_measurement_device_type 'Bruker APEX-II CCD'
_diffrn_measurement_method '\f and \w scans'
_diffrn_radiation_type GaK\a
_diffrn_radiation_wavelength 1.34138
_diffrn_reflns_av_R_equivalents 0.0489
_diffrn_reflns_av_unetI/netI 0.0368
_diffrn_reflns_Laue_measured_fraction_full 0.998
_diffrn_reflns_Laue_measured_fraction_max 0.999
_diffrn_reflns_limit_h_max 11
_diffrn_reflns_limit_h_min -11
_diffrn_reflns_limit_k_max 11
_diffrn_reflns_limit_k_min -11
_diffrn_reflns_limit_l_max 21
_diffrn_reflns_limit_l_min -21
_diffrn_reflns_number 17962
_diffrn_reflns_point_group_measured_fraction_full 0.998
_diffrn_reflns_point_group_measured_fraction_max 0.999
_diffrn_reflns_theta_full 53.594
_diffrn_reflns_theta_max 58.483
_diffrn_reflns_theta_min 4.592
_exptl_absorpt_coefficient_mu 4.829
_exptl_absorpt_correction_T_max 0.752
_exptl_absorpt_correction_T_min 0.618
_exptl_absorpt_correction_type multi-scan
_exptl_absorpt_process_details sadabs
_exptl_crystal_colour colourless
_exptl_crystal_density_diffrn 1.731
_exptl_crystal_description block
_exptl_crystal_F_000 688
_exptl_crystal_size_max 0.040
_exptl_crystal_size_mid 0.031
_exptl_crystal_size_min 0.027
_refine_diff_density_max 1.047
_refine_diff_density_min -0.831
_refine_diff_density_rms 0.083
_refine_ls_extinction_method none
_refine_ls_goodness_of_fit_ref 1.150
_refine_ls_hydrogen_treatment mixed
_refine_ls_matrix_type full
_refine_ls_number_parameters 160
_refine_ls_number_reflns 2825
_refine_ls_number_restraints 1
_refine_ls_restrained_S_all 1.150
_refine_ls_R_factor_all 0.0450
_refine_ls_R_factor_gt 0.0440
_refine_ls_shift/su_max 0.002
_refine_ls_shift/su_mean 0.000
_refine_ls_structure_factor_coef Fsqd
_refine_ls_weighting_details 'w=1/[\s^2^(Fo^2^)+(0.0344P)^2^+2.6869P] where P=(Fo^2^+2Fc^2^)/3'
_refine_ls_weighting_scheme calc
_refine_ls_wR_factor_gt 0.1134
_refine_ls_wR_factor_ref 0.1140
_reflns_Friedel_coverage 0.000
_reflns_number_gt 2718
_reflns_number_total 2825
_reflns_threshold_expression 'I > 2\s(I)'
_cod_data_source_file d0ob00379d2.cif
_cod_data_source_block ga_91205aa_a
_cod_depositor_comments 'Adding full bibliography for 7157407--7157408.cif.'
_cod_original_sg_symbol_H-M 'P 21/n'
_cod_database_code 7157407
_shelx_shelxl_version_number 2016/6
_shelx_space_group_comment
; 
The symmetry employed for this shelxl refinement is uniquely defined 
by the following loop, which should always be used as a source of 
symmetry information in preference to the above space-group names. 
They are only intended as comments. 
;
_shelx_estimated_absorpt_t_min 0.830
_shelx_estimated_absorpt_t_max 0.881

loop_
_space_group_symop_operation_xyz
'x, y, z'
'-x+1/2, y+1/2, -z+1/2'
'-x, -y, -z'
'x-1/2, -y-1/2, z-1/2'

loop_
_atom_site_label
_atom_site_type_symbol
_atom_site_fract_x
_atom_site_fract_y
_atom_site_fract_z
_atom_site_U_iso_or_equiv
_atom_site_adp_type
_atom_site_occupancy
_atom_site_site_symmetry_order
_atom_site_calc_flag
_atom_site_refinement_flags_posn
_atom_site_refinement_flags_adp
_atom_site_refinement_flags_occupancy
_atom_site_disorder_assembly
_atom_site_disorder_group
Br1 Br 1.02281(5) 0.75925(5) 0.41892(3) 0.05907(19) Uani 1 1 d . . . . .
P1 P 0.32553(9) 0.04433(8) 0.36215(4) 0.02718(19) Uani 1 1 d . . . . .
Cl1 Cl 0.66922(9) 0.05967(9) 0.38985(5) 0.0388(2) Uani 1 1 d . . . . .
O1 O 0.3464(3) 0.3734(3) 0.35583(14) 0.0323(5) Uani 1 1 d D . . . .
H1 H 0.309(6) 0.404(6) 0.3108(17) 0.067(16) Uiso 1 1 d D . . . .
O2 O 0.2784(3) 0.0356(3) 0.27516(13) 0.0357(5) Uani 1 1 d . . . . .
O3 O 0.3703(3) -0.1070(2) 0.40580(13) 0.0354(5) Uani 1 1 d . . . . .
O4 O 0.1994(3) 0.1029(3) 0.40604(14) 0.0382(5) Uani 1 1 d . . . . .
C1 C 0.8662(4) 0.6080(4) 0.3985(2) 0.0388(8) Uani 1 1 d . . . . .
C2 C 0.8330(5) 0.5409(4) 0.3259(2) 0.0454(9) Uani 1 1 d . . . . .
H2 H 0.892614 0.563520 0.287384 0.055 Uiso 1 1 calc R U . . .
C3 C 0.7110(4) 0.4388(4) 0.3087(2) 0.0391(8) Uani 1 1 d . . . . .
H3 H 0.685686 0.393163 0.257675 0.047 Uiso 1 1 calc R U . . .
C4 C 0.6260(3) 0.4030(3) 0.36519(18) 0.0278(6) Uani 1 1 d . . . . .
C5 C 0.6679(4) 0.4693(4) 0.43951(19) 0.0352(7) Uani 1 1 d . . . . .
H5 H 0.612992 0.443047 0.479516 0.042 Uiso 1 1 calc R U . . .
C6 C 0.7874(4) 0.5725(4) 0.4569(2) 0.0409(8) Uani 1 1 d . . . . .
H6 H 0.814456 0.617862 0.508033 0.049 Uiso 1 1 calc R U . . .
C7 C 0.4850(3) 0.3018(3) 0.34389(17) 0.0269(6) Uani 1 1 d . . . . .
H7 H 0.469260 0.271988 0.286606 0.032 Uiso 1 1 calc R U . . .
C8 C 0.4969(3) 0.1626(3) 0.39572(17) 0.0260(6) Uani 1 1 d . . . . .
H8 H 0.503175 0.192136 0.452427 0.031 Uiso 1 1 calc R U . . .
C9 C 0.4092(6) -0.2344(4) 0.3639(3) 0.0513(10) Uani 1 1 d . . . . .
H9A H 0.357841 -0.226578 0.307193 0.077 Uiso 1 1 calc R U . . .
H9B H 0.372717 -0.324181 0.386243 0.077 Uiso 1 1 calc R U . . .
H9C H 0.523589 -0.239401 0.369615 0.077 Uiso 1 1 calc R U . . .
C10 C 0.0539(4) 0.1716(5) 0.3639(3) 0.0501(9) Uani 1 1 d . . . . .
H10A H 0.075761 0.272358 0.348278 0.075 Uiso 1 1 calc R U . . .
H10B H -0.020810 0.175213 0.398976 0.075 Uiso 1 1 calc R U . . .
H10C H 0.008631 0.113595 0.316175 0.075 Uiso 1 1 calc R U . . .

loop_
_atom_site_aniso_label
_atom_site_aniso_U_11
_atom_site_aniso_U_22
_atom_site_aniso_U_33
_atom_site_aniso_U_23
_atom_site_aniso_U_13
_atom_site_aniso_U_12
Br1 0.0511(3) 0.0566(3) 0.0632(3) 0.0097(2) -0.0009(2) -0.0320(2)
P1 0.0289(4) 0.0243(4) 0.0264(4) 0.0007(3) 0.0020(3) -0.0065(3)
Cl1 0.0294(4) 0.0355(4) 0.0498(5) 0.0040(3) 0.0051(3) 0.0033(3)
O1 0.0274(11) 0.0318(11) 0.0354(12) 0.0078(9) 0.0020(9) 0.0012(9)
O2 0.0404(12) 0.0317(12) 0.0307(11) -0.0020(9) -0.0013(9) -0.0084(10)
O3 0.0473(13) 0.0241(11) 0.0326(11) 0.0029(9) 0.0042(10) -0.0061(9)
O4 0.0332(12) 0.0422(13) 0.0404(12) 0.0017(10) 0.0107(10) -0.0038(10)
C1 0.0298(16) 0.0373(18) 0.0454(18) 0.0088(14) 0.0003(13) -0.0139(14)
C2 0.049(2) 0.047(2) 0.0428(19) 0.0066(16) 0.0151(16) -0.0173(17)
C3 0.0449(19) 0.0414(18) 0.0310(16) -0.0003(14) 0.0082(14) -0.0123(15)
C4 0.0269(14) 0.0253(14) 0.0297(14) 0.0045(11) 0.0029(11) -0.0030(11)
C5 0.0355(16) 0.0377(17) 0.0324(15) 0.0002(13) 0.0080(13) -0.0106(14)
C6 0.0419(18) 0.0418(19) 0.0355(17) -0.0034(14) 0.0009(14) -0.0147(15)
C7 0.0272(14) 0.0259(14) 0.0254(13) 0.0029(11) 0.0011(11) -0.0031(11)
C8 0.0254(13) 0.0254(14) 0.0252(13) 0.0021(11) 0.0017(10) -0.0016(11)
C9 0.071(3) 0.0279(17) 0.055(2) -0.0008(16) 0.012(2) 0.0040(17)
C10 0.0274(16) 0.058(2) 0.062(2) -0.009(2) 0.0055(16) -0.0033(16)

loop_
_atom_type_symbol
_atom_type_description
_atom_type_scat_dispersion_real
_atom_type_scat_dispersion_imag
_atom_type_scat_source
C C 0.0137 0.0067 'International Tables Vol C Tables 4.2.6.8 and 6.1.1.4'
H H 0.0000 0.0000 'International Tables Vol C Tables 4.2.6.8 and 6.1.1.4'
Br Br -0.9338 1.0006 'International Tables Vol C Tables 4.2.6.8 and 6.1.1.4'
Cl Cl 0.3281 0.5435 'International Tables Vol C Tables 4.2.6.8 and 6.1.1.4'
O O 0.0389 0.0241 'International Tables Vol C Tables 4.2.6.8 and 6.1.1.4'
P P 0.2543 0.3332 'International Tables Vol C Tables 4.2.6.8 and 6.1.1.4'

loop_
_geom_angle_atom_site_label_1
_geom_angle_atom_site_label_2
_geom_angle_atom_site_label_3
_geom_angle
_geom_angle_site_symmetry_1
_geom_angle_site_symmetry_3
_geom_angle_publ_flag
O2 P1 O4 116.44(14) . . ?
O2 P1 O3 115.21(13) . . ?
O4 P1 O3 101.08(13) . . ?
O2 P1 C8 112.35(13) . . ?
O4 P1 C8 105.31(14) . . ?
O3 P1 C8 105.10(13) . . ?
C7 O1 H1 101(4) . . ?
C9 O3 P1 121.4(2) . . ?
C10 O4 P1 122.4(2) . . ?
C2 C1 C6 121.8(3) . . ?
C2 C1 Br1 119.2(3) . . ?
C6 C1 Br1 119.0(3) . . ?
C1 C2 C3 119.3(3) . . ?
C1 C2 H2 120.4 . . ?
C3 C2 H2 120.4 . . ?
C4 C3 C2 120.6(3) . . ?
C4 C3 H3 119.7 . . ?
C2 C3 H3 119.7 . . ?
C3 C4 C5 118.3(3) . . ?
C3 C4 C7 120.3(3) . . ?
C5 C4 C7 121.3(3) . . ?
C6 C5 C4 121.6(3) . . ?
C6 C5 H5 119.2 . . ?
C4 C5 H5 119.2 . . ?
C1 C6 C5 118.3(3) . . ?
C1 C6 H6 120.9 . . ?
C5 C6 H6 120.9 . . ?
O1 C7 C4 111.1(2) . . ?
O1 C7 C8 103.9(2) . . ?
C4 C7 C8 114.2(2) . . ?
O1 C7 H7 109.2 . . ?
C4 C7 H7 109.2 . . ?
C8 C7 H7 109.2 . . ?
C7 C8 Cl1 110.1(2) . . ?
C7 C8 P1 110.62(19) . . ?
Cl1 C8 P1 108.44(16) . . ?
C7 C8 H8 109.2 . . ?
Cl1 C8 H8 109.2 . . ?
P1 C8 H8 109.2 . . ?
O3 C9 H9A 109.5 . . ?
O3 C9 H9B 109.5 . . ?
H9A C9 H9B 109.5 . . ?
O3 C9 H9C 109.5 . . ?
H9A C9 H9C 109.5 . . ?
H9B C9 H9C 109.5 . . ?
O4 C10 H10A 109.5 . . ?
O4 C10 H10B 109.5 . . ?
H10A C10 H10B 109.5 . . ?
O4 C10 H10C 109.5 . . ?
H10A C10 H10C 109.5 . . ?
H10B C10 H10C 109.5 . . ?

loop_
_geom_bond_atom_site_label_1
_geom_bond_atom_site_label_2
_geom_bond_distance
_geom_bond_site_symmetry_2
_geom_bond_publ_flag
Br1 C1 1.908(3) . ?
P1 O2 1.462(2) . ?
P1 O4 1.556(2) . ?
P1 O3 1.567(2) . ?
P1 C8 1.822(3) . ?
Cl1 C8 1.787(3) . ?
O1 C7 1.424(4) . ?
O1 H1 0.819(19) . ?
O3 C9 1.438(4) . ?
O4 C10 1.452(5) . ?
C1 C2 1.358(5) . ?
C1 C6 1.374(5) . ?
C2 C3 1.388(5) . ?
C2 H2 0.9500 . ?
C3 C4 1.383(4) . ?
C3 H3 0.9500 . ?
C4 C5 1.384(5) . ?
C4 C7 1.510(4) . ?
C5 C6 1.380(5) . ?
C5 H5 0.9500 . ?
C6 H6 0.9500 . ?
C7 C8 1.531(4) . ?
C7 H7 1.0000 . ?
C8 H8 1.0000 . ?
C9 H9A 0.9800 . ?
C9 H9B 0.9800 . ?
C9 H9C 0.9800 . ?
C10 H10A 0.9800 . ?
C10 H10B 0.9800 . ?
C10 H10C 0.9800 . ?

loop_
_geom_hbond_atom_site_label_D
_geom_hbond_atom_site_label_H
_geom_hbond_atom_site_label_A
_geom_hbond_distance_DH
_geom_hbond_distance_HA
_geom_hbond_distance_DA
_geom_hbond_angle_DHA
_geom_hbond_site_symmetry_A
O1 H1 O2 0.819(19) 1.92(3) 2.703(3) 161(5) 2

loop_
_geom_torsion_atom_site_label_1
_geom_torsion_atom_site_label_2
_geom_torsion_atom_site_label_3
_geom_torsion_atom_site_label_4
_geom_torsion
_geom_torsion_site_symmetry_1
_geom_torsion_site_symmetry_2
_geom_torsion_site_symmetry_3
_geom_torsion_site_symmetry_4
_geom_torsion_publ_flag
O2 P1 O3 C9 18.4(3) . . . . ?
O4 P1 O3 C9 144.8(3) . . . . ?
C8 P1 O3 C9 -105.8(3) . . . . ?
O2 P1 O4 C10 -11.4(3) . . . . ?
O3 P1 O4 C10 -137.0(3) . . . . ?
C8 P1 O4 C10 113.8(3) . . . . ?
C6 C1 C2 C3 3.2(6) . . . . ?
Br1 C1 C2 C3 -175.1(3) . . . . ?
C1 C2 C3 C4 -1.4(6) . . . . ?
C2 C3 C4 C5 -1.3(5) . . . . ?
C2 C3 C4 C7 174.9(3) . . . . ?
C3 C4 C5 C6 2.2(5) . . . . ?
C7 C4 C5 C6 -173.9(3) . . . . ?
C2 C1 C6 C5 -2.2(6) . . . . ?
Br1 C1 C6 C5 176.1(3) . . . . ?
C4 C5 C6 C1 -0.5(6) . . . . ?
C3 C4 C7 O1 -121.1(3) . . . . ?
C5 C4 C7 O1 55.0(4) . . . . ?
C3 C4 C7 C8 121.8(3) . . . . ?
C5 C4 C7 C8 -62.1(4) . . . . ?
O1 C7 C8 Cl1 -178.63(18) . . . . ?
C4 C7 C8 Cl1 -57.5(3) . . . . ?
O1 C7 C8 P1 61.5(3) . . . . ?
C4 C7 C8 P1 -177.4(2) . . . . ?
O2 P1 C8 C7 41.2(2) . . . . ?
O4 P1 C8 C7 -86.5(2) . . . . ?
O3 P1 C8 C7 167.2(2) . . . . ?
O2 P1 C8 Cl1 -79.69(18) . . . . ?
O4 P1 C8 Cl1 152.60(15) . . . . ?
O3 P1 C8 Cl1 46.32(18) . . . . ?
